data_4308780
loop_
_publ_author_name
'Md. Akhtarul Alam'
'Munirathinum Nethaji'
'Manabendra Ray'

_publ_contact_author_address
;
 Department of Chemistry
 IIT Guwahati -781039
 Guwahati, assam, India
;
_publ_contact_author_email manabray@iitg.ernet.in
_publ_contact_author_fax '+91 361 2690762'
_publ_contact_author_name
;
 'Manabendra Ray'
;
_publ_contact_author_phone '+91 361 2582310'
_publ_section_title
;
Structural Characterization of an Enantiopure Hydroxo-Bridged Binuclear
Iron(III) Complex with Empty One-Dimensional Helical Channels
;
_journal_name_full 'Inorganic Chemistry'
_journal_page_first 1302
_journal_page_last 1308
_journal_paper_doi 10.1021/ic049145n
_journal_volume 44
_journal_year 2005
_chemical_compound_source 'see text'
_chemical_formula_moiety 'C28 H29 Fe2 N6 O13'
_chemical_formula_sum 'C28 H29 Fe2 N6 O13'
_chemical_formula_weight 769.27
_chemical_name_systematic
;
 ?
;
_space_group_IT_number 169
_symmetry_cell_setting hexagonal
_symmetry_space_group_name_Hall 'P 61'
_symmetry_space_group_name_H-M 'P 61'
_atom_sites_solution_hydrogens geom
_atom_sites_solution_primary direct
_atom_sites_solution_secondary difmap
_audit_creation_date 'Feb 27 15:34:59 2004'
_audit_creation_method 'PLATON <TABLE ACC> option'
_cell_angle_alpha 90
_cell_angle_beta 90
_cell_angle_gamma 120
_cell_formula_units_Z 6
_cell_length_a 13.164(3)
_cell_length_b 13.164(3)
_cell_length_c 36.305(11)
_cell_measurement_reflns_used 541
_cell_measurement_temperature 293(2)
_cell_measurement_theta_max 26.24
_cell_measurement_theta_min 1.79
_cell_volume 5448(2)
_computing_cell_refinement 'BRUKER SMART APEX CCD'
_computing_data_collection 'BRUKER SMART APEX CCD'
_computing_data_reduction 'BRUKER SAINT'
_computing_molecular_graphics ORTEP-III
_computing_publication_material 'PLATON (Spek, 1990)'
_computing_structure_refinement 'SHELX-97 (Sheldrick,1997)'
_computing_structure_solution 'SHELXS -97'
_diffrn_ambient_temperature 273(2)
_diffrn_detector_area_resol_mean 0.3
_diffrn_measured_fraction_theta_full 0.999
_diffrn_measured_fraction_theta_max 26.04
_diffrn_measurement_device_type 'CCD area detector'
_diffrn_measurement_method 'phi and omega scans'
_diffrn_radiation_monochromator graphite
_diffrn_radiation_source 'sealed tube'
_diffrn_radiation_type MoK\a
_diffrn_radiation_wavelength 0.71073
_diffrn_reflns_av_R_equivalents 0.0473
_diffrn_reflns_av_sigmaI/netI 0.0384
_diffrn_reflns_limit_h_max 16
_diffrn_reflns_limit_h_min -16
_diffrn_reflns_limit_k_max 16
_diffrn_reflns_limit_k_min -16
_diffrn_reflns_limit_l_max 42
_diffrn_reflns_limit_l_min -44
_diffrn_reflns_number 42827
_diffrn_reflns_reduction_process
;
 ?
;
_diffrn_reflns_theta_full 0.999
_diffrn_reflns_theta_max 26.04
_diffrn_reflns_theta_min 1.79
_exptl_absorpt_coefficient_mu 0.866
_exptl_absorpt_correction_T_max 0.7811
_exptl_absorpt_correction_T_min 0.7233
_exptl_absorpt_correction_type multi-scan
_exptl_absorpt_process_details 'SADABS (Sheldrick, 1997)'
_exptl_crystal_colour blue
_exptl_crystal_density_diffrn 1.407
_exptl_crystal_density_method 'Not Measured'
_exptl_crystal_description rectangular
_exptl_crystal_F_000 2370
_exptl_crystal_size_max 0.40
_exptl_crystal_size_mid 0.35
_exptl_crystal_size_min 0.30
_refine_diff_density_max 0.370
_refine_diff_density_min -0.181
_refine_diff_density_rms 0.061
_refine_ls_abs_structure_details 'Flack H D (1983), Acta Cryst. A39, 876-881'
_refine_ls_abs_structure_Flack 0.028(12)
_refine_ls_extinction_method none
_refine_ls_goodness_of_fit_ref 0.995
_refine_ls_hydrogen_treatment mixed
_refine_ls_matrix_type fullcycle
_refine_ls_number_parameters 535
_refine_ls_number_reflns 7101
_refine_ls_number_restraints 1
_refine_ls_restrained_S_all 0.995
_refine_ls_R_factor_all 0.0488
_refine_ls_R_factor_gt 0.0387
_refine_ls_shift/su_max 0.032
_refine_ls_shift/su_mean 0.007
_refine_ls_structure_factor_coef Fsqd
_refine_ls_weighting_details 'calc w=1/[\s^2^(Fo^2^)+(0.0520P)^2^+0.0000P] where P=(Fo^2^+2Fc^2^)/3'
_refine_ls_weighting_scheme calc
_refine_ls_wR_factor_gt 0.0842
_refine_ls_wR_factor_ref 0.0879
_reflns_number_gt 6061
_reflns_number_total 7107
_reflns_threshold_expression 2sigma(I)
_cod_data_source_file ic049145nsi20040630_062110.cif
_cod_data_source_block guwort
_cod_depositor_comments
;
The following automatic conversions were performed:
'_symmetry_cell_setting' value 'Hexagonal' changed to 'hexagonal'
according to '/home/saulius/struct/CIF-dictionaries/cif_core.dic'
dictionary named 'cif_core.dic' version 2.4.1 from 2010-06-29.

Automatic conversion script
Id: cif_fix_enum 1527 2010-12-29 10:47:43Z saulius 
;
_cod_original_cell_volume 5449(2)
_cod_database_code 4308780

loop_
_symmetry_equiv_pos_as_xyz
x,y,z
x-y,x,1/6+z
-y,x-y,1/3+z
-x,-y,1/2+z
-x+y,-x,2/3+z
y,-x+y,5/6+z

loop_
_atom_site_label
_atom_site_type_symbol
_atom_site_fract_x
_atom_site_fract_y
_atom_site_fract_z
_atom_site_U_iso_or_equiv
_atom_site_adp_type
_atom_site_occupancy
_atom_site_symmetry_multiplicity
_atom_site_calc_flag
_atom_site_refinement_flags
_atom_site_disorder_assembly
_atom_site_disorder_group
Fe1 Fe 0.95762(3) 0.38367(3) -0.000436(10) 0.03806(10) Uani 1 1 d . . .
Fe2 Fe 0.71091(3) 0.18204(3) -0.051234(10) 0.03513(9) Uani 1 1 d . . .
O1 O 0.86317(16) 0.23464(17) -0.02706(5) 0.0423(5) Uani 1 1 d . . .
O2 O 0.62041(16) 0.13613(17) -0.00626(5) 0.0440(5) Uani 1 1 d . . .
O3 O 1.02277(16) 0.47545(17) -0.04510(5) 0.0461(5) Uani 1 1 d . . .
O4 O 0.82909(16) 0.42138(17) 0.00031(5) 0.0455(5) Uani 1 1 d . . .
O5 O 0.71998(16) 0.34057(16) -0.04946(5) 0.0442(5) Uani 1 1 d . . .
O6 O 0.69382(17) 0.02335(16) -0.06106(5) 0.0463(5) Uani 1 1 d . . .
O7 O 0.6327(3) -0.1188(2) -0.10194(8) 0.0997(9) Uani 1 1 d . . .
O8 O 1.09371(16) 0.35846(18) 0.00739(5) 0.0478(5) Uani 1 1 d . . .
O9 O 1.24715(19) 0.3990(2) 0.04220(7) 0.0698(7) Uani 1 1 d . . .
N1 N 0.54296(19) 0.08727(17) -0.08085(6) 0.0360(5) Uani 1 1 d . . .
N2 N 0.78066(19) 0.23086(19) -0.10572(6) 0.0419(6) Uani 1 1 d . . .
N3 N 0.9101(2) 0.3235(2) -0.14844(7) 0.0572(8) Uani 1 1 d . . .
N4 N 0.8981(2) 0.3143(2) 0.05333(6) 0.0488(7) Uani 1 1 d . . .
N5 N 0.7821(2) 0.2016(3) 0.09613(7) 0.0620(8) Uani 1 1 d . . .
N6 N 1.08025(19) 0.5419(2) 0.03061(7) 0.0447(6) Uani 1 1 d . . .
C1 C 0.5226(2) 0.1461(2) -0.00249(8) 0.0436(7) Uani 1 1 d . . .
C2 C 0.5147(3) 0.2147(3) 0.02534(10) 0.0707(12) Uani 1 1 d . . .
C3 C 0.4121(4) 0.2218(3) 0.02815(13) 0.0891(14) Uani 1 1 d . . .
C4 C 0.3219(3) 0.1635(4) 0.00452(12) 0.0804(12) Uani 1 1 d . . .
C5 C 0.3310(3) 0.0966(3) -0.02284(10) 0.0664(10) Uani 1 1 d . . .
C6 C 0.4302(2) 0.0883(3) -0.02645(8) 0.0444(7) Uani 1 1 d . . .
C7 C 0.4420(2) 0.0144(3) -0.05600(9) 0.0466(8) Uani 1 1 d . . .
C8 C 1.0346(3) 0.5832(3) -0.04784(9) 0.0500(8) Uani 1 1 d . . .
C9 C 0.9794(3) 0.6100(3) -0.07563(11) 0.0648(10) Uani 1 1 d . . .
C10 C 0.9911(4) 0.7185(4) -0.07788(12) 0.0832(12) Uani 1 1 d . . .
H10 H 0.9543 0.7353 -0.0969 0.100 Uiso 1 1 calc R . .
C11 C 1.0564(4) 0.8033(4) -0.05245(15) 0.0981(15) Uani 1 1 d . . .
H11 H 1.0629 0.8769 -0.0537 0.118 Uiso 1 1 calc R . .
C12 C 1.1132(4) 0.7773(3) -0.02470(13) 0.0890(15) Uani 1 1 d . . .
C13 C 1.1043(3) 0.6693(3) -0.02232(10) 0.0605(10) Uani 1 1 d . . .
C14 C 1.1646(3) 0.6394(3) 0.00642(10) 0.0620(10) Uani 1 1 d . . .
C15 C 0.8854(3) 0.2770(3) 0.11302(9) 0.0578(9) Uani 1 1 d . . .
C16 C 0.7935(3) 0.2272(3) 0.06053(9) 0.0594(10) Uani 1 1 d . . .
C17 C 0.9585(3) 0.3464(3) 0.08669(8) 0.0436(7) Uani 1 1 d . . .
C18 C 1.0778(3) 0.4491(3) 0.09041(9) 0.0523(8) Uani 1 1 d . . .
C19 C 0.8868(3) 0.3183(3) -0.11243(9) 0.0521(8) Uani 1 1 d . . .
C20 C 0.8168(3) 0.2374(3) -0.16520(8) 0.0568(9) Uani 1 1 d . . .
C21 C 0.7341(3) 0.1794(2) -0.13918(8) 0.0423(7) Uani 1 1 d . . .
C22 C 0.6138(3) 0.0766(3) -0.14321(8) 0.0459(8) Uani 1 1 d . . .
C23 C 0.7598(2) 0.4153(2) -0.02444(9) 0.0419(7) Uani 1 1 d . . .
C24 C 0.7209(3) 0.5056(3) -0.02281(11) 0.0696(10) Uani 1 1 d . . .
H24A H 0.7584 0.5575 -0.0024 0.104 Uiso 1 1 calc R . .
H24B H 0.6373 0.4667 -0.0197 0.104 Uiso 1 1 calc R . .
H24C H 0.7422 0.5499 -0.0453 0.104 Uiso 1 1 calc R . .
C25 C 1.1433(2) 0.5006(3) 0.05484(8) 0.0466(8) Uani 1 1 d . . .
C26 C 1.1651(3) 0.4137(3) 0.03427(8) 0.0484(8) Uani 1 1 d . . .
C27 C 0.5596(2) 0.0120(2) -0.10732(8) 0.0425(7) Uani 1 1 d . . .
C28 C 0.6337(3) -0.0332(3) -0.08888(9) 0.0512(8) Uani 1 1 d . . .
O10 O 0.9613(4) 0.6366(6) 0.07830(15) 0.234(2) Uani 1 1 d . . .
O11 O 0.9538(14) 0.0953(15) -0.0122(5) 0.319(8) Uiso 0.60 1 d P . .
O11A O 0.9090(17) 0.9973(18) -0.1419(6) 0.268(9) Uiso 0.40 1 d P . .
O12 O 0.8805(18) 0.9344(19) -0.0810(7) 0.359(11) Uiso 0.50 1 d P . .
O12A O 0.847(2) 1.0110(17) -0.2030(6) 0.366(12) Uiso 0.50 1 d P . .
O13 O 1.053(2) 1.0841(19) -0.1144(7) 0.443(12) Uiso 0.60 1 d P . .
O13A O 0.957(3) 1.089(3) -0.0397(9) 0.382(19) Uiso 0.40 1 d P . .
H1N H 0.520(2) 0.125(2) -0.0923(7) 0.037(7) Uiso 1 1 d . . .
H3N H 0.963(2) 0.370(2) -0.1587(9) 0.055(9) Uiso 1 1 d . . .
H5N H 0.734(2) 0.162(3) 0.1029(8) 0.055(9) Uiso 1 1 d . . .
H6N H 1.0383(19) 0.5661(19) 0.0450(6) 0.026(6) Uiso 1 1 d . . .
H2 H 0.562(2) 0.242(2) 0.0394(8) 0.041(7) Uiso 1 1 d . . .
H3 H 0.389(3) 0.275(3) 0.0457(9) 0.069(10) Uiso 1 1 d . . .
H4 H 0.259(3) 0.171(3) 0.0082(9) 0.074(10) Uiso 1 1 d . . .
H5 H 0.279(2) 0.064(3) -0.0366(9) 0.058(9) Uiso 1 1 d . . .
H71 H 0.366(2) -0.030(3) -0.0673(8) 0.059(9) Uiso 1 1 d . . .
H72 H 0.460(2) -0.051(2) -0.0403(8) 0.046(8) Uiso 1 1 d . . .
H9 H 0.932(2) 0.551(2) -0.0934(8) 0.054(9) Uiso 1 1 d . . .
H12 H 1.168(3) 0.831(3) -0.0104(10) 0.075(10) Uiso 1 1 d . . .
H141 H 1.213(2) 0.707(2) 0.0199(8) 0.051(8) Uiso 1 1 d . . .
H142 H 1.216(3) 0.614(3) -0.0047(9) 0.069(10) Uiso 1 1 d . . .
H15 H 0.890(3) 0.272(3) 0.1376(10) 0.076(11) Uiso 1 1 d . . .
H16 H 0.738(3) 0.193(3) 0.0405(9) 0.067(10) Uiso 1 1 d . . .
H181 H 1.119(2) 0.427(2) 0.1047(7) 0.038(7) Uiso 1 1 d . . .
H182 H 1.080(3) 0.497(3) 0.1026(9) 0.061(9) Uiso 1 1 d . . .
H19 H 0.953(2) 0.382(2) -0.0959(8) 0.057(9) Uiso 1 1 d . . .
H20 H 0.812(3) 0.210(3) -0.1877(10) 0.081(11) Uiso 1 1 d . . .
H221 H 0.609(2) 0.020(2) -0.1572(8) 0.041(7) Uiso 1 1 d . . .
H222 H 0.559(2) 0.098(2) -0.1524(7) 0.036(7) Uiso 1 1 d . . .
H25 H 1.2116(19) 0.5609(19) 0.0610(7) 0.027(6) Uiso 1 1 d . . .
H28 H 0.480(3) -0.049(3) -0.1124(9) 0.073(11) Uiso 1 1 d . . .

loop_
_atom_site_aniso_label
_atom_site_aniso_U_11
_atom_site_aniso_U_22
_atom_site_aniso_U_33
_atom_site_aniso_U_23
_atom_site_aniso_U_13
_atom_site_aniso_U_12
Fe1 0.03323(18) 0.0456(2) 0.02713(18) -0.00177(16) -0.00229(16) 0.01351(17)
Fe2 0.03829(19) 0.03521(19) 0.02412(17) -0.00104(15) -0.00236(16) 0.01255(16)
O1 0.0390(9) 0.0484(11) 0.0302(9) -0.0060(8) -0.0077(8) 0.0149(8)
O2 0.0472(10) 0.0491(10) 0.0237(10) -0.0013(8) -0.0013(8) 0.0150(9)
O3 0.0506(11) 0.0499(11) 0.0330(11) 0.0047(9) 0.0052(9) 0.0216(9)
O4 0.0457(9) 0.0578(11) 0.0382(11) -0.0128(9) -0.0045(9) 0.0299(8)
O5 0.0492(10) 0.0409(10) 0.0388(11) -0.0058(9) -0.0036(9) 0.0198(8)
O6 0.0612(11) 0.0404(10) 0.0426(12) 0.0017(8) -0.0036(9) 0.0294(9)
O7 0.177(2) 0.0828(15) 0.0803(19) -0.0314(14) -0.0351(18) 0.0952(16)
O8 0.0438(10) 0.0619(12) 0.0376(11) -0.0104(9) -0.0086(9) 0.0264(9)
O9 0.0574(12) 0.1051(17) 0.0551(14) -0.0136(12) -0.0185(11) 0.0467(12)
N1 0.0421(11) 0.0301(10) 0.0341(12) 0.0019(9) -0.0030(10) 0.0168(9)
N2 0.0411(12) 0.0446(12) 0.0266(12) -0.0019(10) 0.0005(10) 0.0114(10)
N3 0.0511(15) 0.0645(17) 0.0358(14) 0.0076(12) 0.0108(12) 0.0138(13)
N4 0.0431(13) 0.0586(15) 0.0245(12) -0.0039(11) -0.0054(10) 0.0104(12)
N5 0.0571(16) 0.0675(17) 0.0306(13) 0.0045(13) 0.0035(12) 0.0080(14)
N6 0.0394(12) 0.0431(13) 0.0412(14) -0.0017(11) 0.0007(11) 0.0129(10)
C1 0.0459(15) 0.0342(14) 0.0399(16) -0.0007(12) 0.0092(14) 0.0121(12)
C2 0.065(2) 0.056(2) 0.059(2) -0.0116(17) 0.0193(18) 0.0061(18)
C3 0.099(3) 0.058(2) 0.099(3) 0.000(2) 0.061(2) 0.030(2)
C4 0.085(2) 0.080(2) 0.090(3) 0.014(2) 0.041(2) 0.052(2)
C5 0.0596(19) 0.075(2) 0.064(2) 0.0180(18) 0.0105(18) 0.0330(17)
C6 0.0441(15) 0.0413(15) 0.0432(17) 0.0086(13) 0.0119(13) 0.0180(12)
C7 0.0418(15) 0.0429(15) 0.0426(17) -0.0015(13) -0.0015(13) 0.0116(12)
C8 0.0488(15) 0.0486(16) 0.0461(18) 0.0094(14) 0.0103(15) 0.0194(13)
C9 0.0617(19) 0.072(2) 0.060(2) 0.0168(18) 0.0053(17) 0.0334(17)
C10 0.090(3) 0.089(3) 0.079(3) 0.026(2) 0.000(2) 0.051(2)
C11 0.130(3) 0.063(2) 0.105(4) 0.026(3) 0.009(3) 0.050(2)
C12 0.104(3) 0.050(2) 0.088(3) 0.004(2) -0.016(3) 0.020(2)
C13 0.063(2) 0.0481(18) 0.055(2) 0.0074(16) 0.0029(17) 0.0165(16)
C14 0.0529(19) 0.0499(18) 0.057(2) -0.0010(16) -0.0050(17) 0.0059(15)
C15 0.0619(19) 0.0598(19) 0.0309(16) -0.0015(15) -0.0029(15) 0.0149(16)
C16 0.0510(18) 0.067(2) 0.0274(15) 0.0025(14) -0.0052(14) 0.0047(16)
C17 0.0515(16) 0.0465(15) 0.0281(15) -0.0017(12) -0.0050(12) 0.0211(13)
C18 0.0523(17) 0.0590(19) 0.0339(16) -0.0100(14) -0.0111(14) 0.0191(15)
C19 0.0520(17) 0.0545(17) 0.0360(16) 0.0019(14) -0.0010(14) 0.0164(15)
C20 0.0629(19) 0.0597(19) 0.0293(16) -0.0042(15) 0.0050(15) 0.0167(16)
C21 0.0553(16) 0.0409(15) 0.0282(14) -0.0005(12) -0.0012(13) 0.0221(13)
C22 0.0571(17) 0.0449(16) 0.0280(15) -0.0086(12) -0.0058(13) 0.0197(13)
C23 0.0332(13) 0.0414(15) 0.0454(17) -0.0028(13) 0.0028(13) 0.0143(12)
C24 0.0724(19) 0.080(2) 0.076(3) -0.0328(19) -0.0270(18) 0.0529(17)
C25 0.0367(14) 0.0499(17) 0.0404(17) -0.0056(13) -0.0079(13) 0.0120(13)
C26 0.0379(15) 0.0641(19) 0.0337(16) -0.0007(14) -0.0029(13) 0.0185(14)
C27 0.0443(15) 0.0339(14) 0.0383(16) -0.0085(12) -0.0062(13) 0.0114(12)
C28 0.0751(19) 0.0388(15) 0.0453(19) -0.0038(13) -0.0005(16) 0.0326(14)
O10 0.236(3) 0.458(6) 0.160(4) -0.015(4) -0.002(3) 0.288(3)

loop_
_atom_type_symbol
_atom_type_description
_atom_type_scat_dispersion_real
_atom_type_scat_dispersion_imag
_atom_type_scat_source
O O 0.0106 0.0060 'International Tables Vol C Tables 4.2.6.8 and 6.1.1.4'
N N 0.0061 0.0033 'International Tables Vol C Tables 4.2.6.8 and 6.1.1.4'
Fe Fe 0.3463 0.8444 'International Tables Vol C Tables 4.2.6.8 and 6.1.1.4'
H H 0.0000 0.0000 'International Tables Vol C Tables 4.2.6.8 and 6.1.1.4'
C C 0.0033 0.0016 'International Tables Vol C Tables 4.2.6.8 and 6.1.1.4'

loop_
_geom_angle_atom_site_label_1
_geom_angle_atom_site_label_2
_geom_angle_atom_site_label_3
_geom_angle
_geom_angle_site_symmetry_1
_geom_angle_site_symmetry_3
_geom_angle_publ_flag
O3 Fe1 O1 94.14(8) . . ?
O3 Fe1 O4 91.27(9) . . ?
O1 Fe1 O4 93.61(8) . . ?
O3 Fe1 O8 93.91(8) . . ?
O1 Fe1 O8 94.36(8) . . ?
O4 Fe1 O8 170.15(8) . . ?
O3 Fe1 N4 169.25(9) . . ?
O1 Fe1 N4 96.24(9) . . ?
O4 Fe1 N4 85.31(10) . . ?
O8 Fe1 N4 88.08(10) . . ?
O3 Fe1 N6 87.26(9) . . ?
O1 Fe1 N6 172.22(10) . . ?
O4 Fe1 N6 94.00(9) . . ?
O8 Fe1 N6 77.90(9) . . ?
N4 Fe1 N6 82.82(9) . . ?
O2 Fe2 O1 95.36(8) . . ?
O2 Fe2 O6 95.36(8) . . ?
O1 Fe2 O6 90.56(8) . . ?
O2 Fe2 O5 90.28(9) . . ?
O1 Fe2 O5 95.62(8) . . ?
O6 Fe2 O5 171.22(8) . . ?
O2 Fe2 N2 168.62(9) . . ?
O1 Fe2 N2 95.62(9) . . ?
O6 Fe2 N2 87.51(9) . . ?
O5 Fe2 N2 85.68(9) . . ?
O2 Fe2 N1 87.01(8) . . ?
O1 Fe2 N1 167.01(8) . . ?
O6 Fe2 N1 76.49(8) . . ?
O5 Fe2 N1 97.14(8) . . ?
N2 Fe2 N1 82.95(9) . . ?
Fe2 O1 Fe1 126.35(11) . . ?
C1 O2 Fe2 121.24(17) . . ?
C8 O3 Fe1 119.76(18) . . ?
C23 O4 Fe1 131.11(19) . . ?
C23 O5 Fe2 128.3(2) . . ?
C28 O6 Fe2 117.51(19) . . ?
C26 O8 Fe1 118.2(2) . . ?
C27 N1 C7 110.2(2) . . ?
C27 N1 Fe2 104.77(16) . . ?
C7 N1 Fe2 112.87(17) . . ?
C27 N1 H1N 107.4(19) . . ?
C7 N1 H1N 102.9(17) . . ?
Fe2 N1 H1N 118.6(16) . . ?
C19 N2 C21 106.5(2) . . ?
C19 N2 Fe2 122.89(19) . . ?
C21 N2 Fe2 130.49(18) . . ?
C20 N3 C19 108.2(3) . . ?
C20 N3 H3N 123(2) . . ?
C19 N3 H3N 128(2) . . ?
C16 N4 C17 106.5(2) . . ?
C16 N4 Fe1 124.1(2) . . ?
C17 N4 Fe1 129.39(18) . . ?
C16 N5 C15 108.0(3) . . ?
C16 N5 H5N 122(3) . . ?
C15 N5 H5N 130(3) . . ?
C25 N6 C14 110.6(2) . . ?
C25 N6 Fe1 103.66(17) . . ?
C14 N6 Fe1 112.98(19) . . ?
C25 N6 H6N 109.2(15) . . ?
C14 N6 H6N 110.6(14) . . ?
Fe1 N6 H6N 109.5(13) . . ?
O2 C1 C6 119.9(3) . . ?
O2 C1 C2 121.0(3) . . ?
C6 C1 C2 119.1(3) . . ?
C1 C2 C3 118.8(3) . . ?
C1 C2 H2 120(2) . . ?
C3 C2 H2 121(2) . . ?
C4 C3 C2 121.2(4) . . ?
C4 C3 H3 106.7(16) . . ?
C2 C3 H3 131.9(16) . . ?
C3 C4 C5 119.3(4) . . ?
C3 C4 H4 116(2) . . ?
C5 C4 H4 124(2) . . ?
C6 C5 C4 120.9(4) . . ?
C6 C5 H5 120(2) . . ?
C4 C5 H5 119(2) . . ?
C5 C6 C1 120.6(3) . . ?
C5 C6 C7 122.0(3) . . ?
C1 C6 C7 117.4(3) . . ?
N1 C7 C6 111.2(2) . . ?
N1 C7 H71 117.1(18) . . ?
C6 C7 H71 106.2(18) . . ?
N1 C7 H72 109.5(13) . . ?
C6 C7 H72 104.7(14) . . ?
H71 C7 H72 107(2) . . ?
O3 C8 C9 121.3(3) . . ?
O3 C8 C13 119.2(3) . . ?
C9 C8 C13 119.5(3) . . ?
C10 C9 C8 120.8(4) . . ?
C10 C9 H9 119.6(17) . . ?
C8 C9 H9 119.6(17) . . ?
C9 C10 C11 120.6(4) . . ?
C9 C10 H10 119.7 . . ?
C11 C10 H10 119.7 . . ?
C10 C11 C12 118.8(4) . . ?
C10 C11 H11 120.6 . . ?
C12 C11 H11 120.6 . . ?
C13 C12 C11 121.5(4) . . ?
C13 C12 H12 114(2) . . ?
C11 C12 H12 124(2) . . ?
C12 C13 C8 118.8(4) . . ?
C12 C13 C14 122.9(3) . . ?
C8 C13 C14 118.3(3) . . ?
C13 C14 N6 112.1(3) . . ?
C13 C14 H141 108.6(19) . . ?
N6 C14 H141 111.7(18) . . ?
C13 C14 H142 111(2) . . ?
N6 C14 H142 107.2(18) . . ?
H141 C14 H142 106(2) . . ?
C17 C15 N5 106.9(3) . . ?
C17 C15 H15 135(2) . . ?
N5 C15 H15 118(2) . . ?
N4 C16 N5 110.8(3) . . ?
N4 C16 H16 118.4(18) . . ?
N5 C16 H16 130.8(18) . . ?
C15 C17 N4 107.9(3) . . ?
C15 C17 C18 129.0(3) . . ?
N4 C17 C18 122.7(3) . . ?
C17 C18 C25 116.0(2) . . ?
C17 C18 H181 107.0(15) . . ?
C25 C18 H181 109.6(16) . . ?
C17 C18 H182 113(2) . . ?
C25 C18 H182 111(2) . . ?
H181 C18 H182 99(3) . . ?
N2 C19 N3 110.1(3) . . ?
N2 C19 H19 133.7(16) . . ?
N3 C19 H19 116.3(16) . . ?
N3 C20 C21 107.5(3) . . ?
N3 C20 H20 128(2) . . ?
C21 C20 H20 123(2) . . ?
C20 C21 N2 107.7(2) . . ?
C20 C21 C22 129.4(3) . . ?
N2 C21 C22 122.9(3) . . ?
C21 C22 C27 114.3(2) . . ?
C21 C22 H221 115.1(16) . . ?
C27 C22 H221 102.1(17) . . ?
C21 C22 H222 112.4(14) . . ?
C27 C22 H222 104.6(15) . . ?
H221 C22 H222 107(2) . . ?
O5 C23 O4 125.3(3) . . ?
O5 C23 C24 118.4(3) . . ?
O4 C23 C24 116.3(3) . . ?
C23 C24 H24A 109.5 . . ?
C23 C24 H24B 109.5 . . ?
H24A C24 H24B 109.5 . . ?
C23 C24 H24C 109.5 . . ?
H24A C24 H24C 109.5 . . ?
H24B C24 H24C 109.5 . . ?
N6 C25 C26 109.7(2) . . ?
N6 C25 C18 111.8(3) . . ?
C26 C25 C18 111.4(3) . . ?
N6 C25 H25 109.0(15) . . ?
C26 C25 H25 108.3(16) . . ?
C18 C25 H25 106.5(15) . . ?
O9 C26 O8 122.6(3) . . ?
O9 C26 C25 121.4(3) . . ?
O8 C26 C25 116.0(3) . . ?
N1 C27 C22 111.6(2) . . ?
N1 C27 C28 108.4(2) . . ?
C22 C27 C28 112.3(3) . . ?
N1 C27 H28 103(2) . . ?
C22 C27 H28 108(2) . . ?
C28 C27 H28 113(2) . . ?
O7 C28 O6 124.6(3) . . ?
O7 C28 C27 118.5(3) . . ?
O6 C28 C27 116.9(3) . . ?

loop_
_geom_bond_atom_site_label_1
_geom_bond_atom_site_label_2
_geom_bond_distance
_geom_bond_site_symmetry_2
_geom_bond_publ_flag
Fe1 O3 1.9465(19) . ?
Fe1 O1 1.9723(19) . ?
Fe1 O4 1.987(2) . ?
Fe1 O8 1.999(2) . ?
Fe1 N4 2.131(2) . ?
Fe1 N6 2.203(2) . ?
Fe2 O2 1.9315(19) . ?
Fe2 O1 1.9696(19) . ?
Fe2 O6 2.018(2) . ?
Fe2 O5 2.031(2) . ?
Fe2 N2 2.140(2) . ?
Fe2 N1 2.201(2) . ?
O2 C1 1.365(4) . ?
O3 C8 1.352(4) . ?
O4 C23 1.254(4) . ?
O5 C23 1.246(3) . ?
O6 C28 1.270(4) . ?
O7 C28 1.216(4) . ?
O8 C26 1.297(3) . ?
O9 C26 1.223(4) . ?
N1 C27 1.473(4) . ?
N1 C7 1.492(4) . ?
N1 H1N 0.81(3) . ?
N2 C19 1.314(4) . ?
N2 C21 1.376(4) . ?
N3 C20 1.331(4) . ?
N3 C19 1.337(4) . ?
N3 H3N 0.76(3) . ?
N4 C16 1.304(4) . ?
N4 C17 1.393(4) . ?
N5 C16 1.325(4) . ?
N5 C15 1.364(4) . ?
N5 H5N 0.63(3) . ?
N6 C25 1.487(4) . ?
N6 C14 1.492(4) . ?
N6 H6N 0.93(2) . ?
C1 C6 1.375(4) . ?
C1 C2 1.393(5) . ?
C2 C3 1.404(6) . ?
C2 H2 0.75(3) . ?
C3 C4 1.350(6) . ?
C3 H3 1.09(3) . ?
C4 C5 1.372(6) . ?
C4 H4 0.89(3) . ?
C5 C6 1.370(5) . ?
C5 H5 0.78(3) . ?
C6 C7 1.507(4) . ?
C7 H71 0.97(3) . ?
C7 H72 1.15(3) . ?
C8 C9 1.387(5) . ?
C8 C13 1.395(5) . ?
C9 C10 1.360(6) . ?
C9 H9 0.96(3) . ?
C10 C11 1.371(6) . ?
C10 H10 0.9300 . ?
C11 C12 1.395(6) . ?
C11 H11 0.9300 . ?
C12 C13 1.369(6) . ?
C12 H12 0.88(3) . ?
C13 C14 1.479(5) . ?
C14 H141 0.93(3) . ?
C14 H142 0.98(3) . ?
C15 C17 1.340(4) . ?
C15 H15 0.90(3) . ?
C16 H16 0.97(3) . ?
C17 C18 1.480(4) . ?
C18 C25 1.512(4) . ?
C18 H181 0.90(3) . ?
C18 H182 0.76(3) . ?
C19 H19 1.04(3) . ?
C20 C21 1.352(4) . ?
C20 H20 0.88(3) . ?
C21 C22 1.489(4) . ?
C22 C27 1.524(4) . ?
C22 H221 0.87(3) . ?
C22 H222 0.95(3) . ?
C23 C24 1.513(5) . ?
C24 H24A 0.9600 . ?
C24 H24B 0.9600 . ?
C24 H24C 0.9600 . ?
C25 C26 1.509(5) . ?
C25 H25 0.88(2) . ?
C27 C28 1.528(5) . ?
C27 H28 0.97(3) . ?
O11 O13A 1.00(3) 1_545 ?
O13A O11 1.00(3) 1_565 ?

loop_
_geom_hbond_atom_site_label_D
_geom_hbond_atom_site_label_H
_geom_hbond_atom_site_label_A
_geom_hbond_distance_DH
_geom_hbond_distance_HA
_geom_hbond_distance_DA
_geom_hbond_angle_DHA
_geom_hbond_site_symmetry_A
_geom_hbond_publ_flag
N1 H1N O9 0.80(4) 2.15(3) 2.904(5) 157(3) 6_564 yes
N3 H3N O2 0.76(3) 2.18(3) 2.918(4) 164(3) 6_664 yes
N5 H5N O3 0.63(3) 2.31(3) 2.945(4) 173(4) 2_545 yes
N6 H6N O10 0.93(3) 2.07(3) 2.992(8) 174(3) 1_555 yes
C15 H15 O8 0.90(4) 2.57(4) 3.142(5) 122(3) 2_545 yes
C16 H16 O2 0.97(3) 2.16(3) 3.127(4) 174(5) 1_555 yes
C19 H19 O3 1.04(3) 2.15(3) 3.124(4) 154(2) 1_555 yes
